data_7153513
loop_
_publ_author_name
'P\'erez-Balado, Carlos'
'de Lera, Angel R.'

_publ_section_title
;
 Concise total synthesis and structural revision of (+)-pestalazine B.
;
_journal_issue 22
_journal_name_full 'Organic &amp; biomolecular chemistry'
_journal_page_first 5179
_journal_page_last 5186
_journal_paper_doi 10.1039/c0ob00531b
_journal_volume 8
_journal_year 2010
_chemical_absolute_configuration syn
_chemical_formula_sum 'C37 H38 N6 O7'
_chemical_formula_weight 678.73
_chemical_name_systematic
;
?
;
_space_group_IT_number 78
_symmetry_cell_setting tetragonal
_symmetry_space_group_name_Hall 'P 4cw'
_symmetry_space_group_name_H-M 'P 43'
_atom_sites_solution_hydrogens geom
_atom_sites_solution_primary direct
_atom_sites_solution_secondary difmap
_audit_creation_method SHELXL-97
_cell_angle_alpha 90.00
_cell_angle_beta 90.00
_cell_angle_gamma 90.00
_cell_formula_units_Z 4
_cell_length_a 12.0209(8)
_cell_length_b 12.0209(8)
_cell_length_c 25.881(3)
_cell_measurement_reflns_used 3206
_cell_measurement_temperature 293(2)
_cell_measurement_theta_max 19.68
_cell_measurement_theta_min 2.31
_cell_volume 3739.9(6)
_computing_cell_refinement 'Bruker SMART'
_computing_data_collection 'Bruker SMART'
_computing_data_reduction 'Bruker SAINT'
_computing_molecular_graphics 'Bruker SHELXTL'
_computing_publication_material 'Bruker SHELXTL'
_computing_structure_refinement 'SHELXL-97 (Sheldrick, 1997)'
_computing_structure_solution 'SHELXS-97 (Sheldrick, 1990)'
_diffrn_ambient_temperature 293(2)
_diffrn_measured_fraction_theta_full 0.999
_diffrn_measured_fraction_theta_max 0.999
_diffrn_measurement_device_type 'CCD area detector'
_diffrn_measurement_method 'phi and omega scans'
_diffrn_radiation_monochromator graphite
_diffrn_radiation_source 'fine-focus sealed tube'
_diffrn_radiation_type MoK\a
_diffrn_radiation_wavelength 0.71073
_diffrn_reflns_av_R_equivalents 0.0570
_diffrn_reflns_av_sigmaI/netI 0.0755
_diffrn_reflns_limit_h_max 14
_diffrn_reflns_limit_h_min -9
_diffrn_reflns_limit_k_max 13
_diffrn_reflns_limit_k_min -14
_diffrn_reflns_limit_l_max 30
_diffrn_reflns_limit_l_min -29
_diffrn_reflns_number 19786
_diffrn_reflns_theta_full 25.05
_diffrn_reflns_theta_max 25.05
_diffrn_reflns_theta_min 1.69
_exptl_absorpt_coefficient_mu 0.085
_exptl_absorpt_correction_T_max 1.000
_exptl_absorpt_correction_T_min 0.808
_exptl_absorpt_correction_type multi-scan
_exptl_crystal_colour colourless
_exptl_crystal_density_diffrn 1.205
_exptl_crystal_density_method 'not measured'
_exptl_crystal_description prism
_exptl_crystal_F_000 1432
_exptl_crystal_size_max 0.50
_exptl_crystal_size_mid 0.35
_exptl_crystal_size_min 0.35
_refine_diff_density_max 0.572
_refine_diff_density_min -0.209
_refine_diff_density_rms 0.053
_refine_ls_abs_structure_details 'Flack H D (1983), Acta Cryst. A39, 876-881'
_refine_ls_abs_structure_Flack 4(2)
_refine_ls_extinction_coef 0.0070(12)
_refine_ls_extinction_expression Fc^*^=kFc[1+0.001xFc^2^\l^3^/sin(2\q)]^-1/4^
_refine_ls_extinction_method SHELXL
_refine_ls_goodness_of_fit_ref 1.048
_refine_ls_hydrogen_treatment constr
_refine_ls_matrix_type full
_refine_ls_number_parameters 501
_refine_ls_number_reflns 6553
_refine_ls_number_restraints 1
_refine_ls_restrained_S_all 1.048
_refine_ls_R_factor_all 0.1265
_refine_ls_R_factor_gt 0.0613
_refine_ls_shift/su_max 0.000
_refine_ls_shift/su_mean 0.000
_refine_ls_structure_factor_coef Fsqd
_refine_ls_weighting_details 'calc w=1/[\s^2^(Fo^2^)+(0.1035P)^2^+0.0000P] where P=(Fo^2^+2Fc^2^)/3'
_refine_ls_weighting_scheme calc
_refine_ls_wR_factor_gt 0.1525
_refine_ls_wR_factor_ref 0.1936
_reflns_number_gt 3742
_reflns_number_total 6553
_reflns_threshold_expression >2sigma(I)
_cod_data_source_file c0ob00531b.txt
_cod_data_source_block ar1658s
_cod_depositor_comments
;
The following automatic conversions were performed:

'_symmetry_cell_setting' value 'Tetragonal' changed to 'tetragonal'
according to /home/saulius/struct/CIF-dictionaries/cif_core.dic
dictionary named 'cif_core.dic' version 2.4.2 from 2011-04-26.

Automatic conversion script
Id: cif_fix_values 1891 2012-01-12 08:04:46Z andrius 
;
_cod_original_cell_volume 3739.8(6)
_cod_original_sg_symbol_H-M P4(3)
_cod_database_code 7153513

loop_
_symmetry_equiv_pos_as_xyz
'x, y, z'
'-x, -y, z+1/2'
'-y, x, z+3/4'
'y, -x, z+1/4'

loop_
_atom_site_label
_atom_site_type_symbol
_atom_site_fract_x
_atom_site_fract_y
_atom_site_fract_z
_atom_site_U_iso_or_equiv
_atom_site_adp_type
_atom_site_occupancy
_atom_site_symmetry_multiplicity
_atom_site_calc_flag
_atom_site_refinement_flags
N1 N 0.3173(3) 0.8323(3) 0.06817(15) 0.0591(10) Uani 1 1 d .
H1 H 0.2554 0.8496 0.0828 0.10(2) Uiso 1 1 calc R
C2 C 0.3995(3) 0.9122(3) 0.05126(17) 0.0484(10) Uani 1 1 d .
H2 H 0.4277 0.9558 0.0804 0.037(10) Uiso 1 1 calc R
C3 C 0.4949(3) 0.8395(3) 0.02656(16) 0.0457(10) Uani 1 1 d .
C4 C 0.4560(4) 0.7226(3) 0.03660(17) 0.0490(10) Uani 1 1 d .
C5 C 0.5076(5) 0.6235(4) 0.0253(2) 0.0670(13) Uani 1 1 d .
H5 H 0.5781 0.6224 0.0105 0.084(18) Uiso 1 1 calc R
C6 C 0.4520(5) 0.5251(4) 0.0366(2) 0.0803(16) Uani 1 1 d .
H6 H 0.4864 0.4571 0.0305 0.066(14) Uiso 1 1 calc R
C7 C 0.3467(6) 0.5285(4) 0.0566(2) 0.0796(16) Uani 1 1 d .
H7 H 0.3095 0.4619 0.0626 0.11(2) Uiso 1 1 calc R
C8 C 0.2942(5) 0.6262(4) 0.0680(2) 0.0654(13) Uani 1 1 d .
H8 H 0.2230 0.6266 0.0821 0.048(12) Uiso 1 1 calc R
C9 C 0.3505(4) 0.7256(3) 0.05796(17) 0.0516(11) Uani 1 1 d .
N10 N 0.3624(3) 0.9841(3) 0.00977(14) 0.0506(9) Uani 1 1 d .
C11 C 0.4397(4) 0.9847(4) -0.03356(18) 0.0521(11) Uani 1 1 d .
H11 H 0.4997 1.0377 -0.0264 0.050(11) Uiso 1 1 calc R
C12 C 0.4858(4) 0.8684(4) -0.03197(18) 0.0514(11) Uani 1 1 d .
H12A H 0.5583 0.8653 -0.0484 0.066(14) Uiso 1 1 calc R
H12B H 0.4364 0.8169 -0.0494 0.076(15) Uiso 1 1 calc R
C13 C 0.3830(4) 1.0166(4) -0.0835(2) 0.0599(12) Uani 1 1 d .
O13 O 0.4207(3) 0.9847(3) -0.12511(13) 0.0739(10) Uani 1 1 d .
N14 N 0.2924(3) 1.0800(3) -0.07855(17) 0.0640(11) Uani 1 1 d .
H14 H 0.2560 1.0949 -0.1063 0.080(18) Uiso 1 1 calc R
C15 C 0.2502(4) 1.1257(4) -0.0312(2) 0.0670(13) Uani 1 1 d .
H15 H 0.1690 1.1296 -0.0344 0.12(2) Uiso 1 1 calc R
C16 C 0.2756(4) 1.0523(4) 0.0144(2) 0.0589(12) Uani 1 1 d .
O16 O 0.2193(3) 1.0579(3) 0.05419(16) 0.0746(10) Uani 1 1 d .
C17 C 0.2930(6) 1.2466(4) -0.0204(3) 0.0854(18) Uani 1 1 d .
H17A H 0.2798 1.2922 -0.0507 0.080(17) Uiso 1 1 calc R
H17B H 0.2510 1.2781 0.0081 0.13(3) Uiso 1 1 calc R
C18 C 0.4125(5) 1.2495(4) -0.0076(2) 0.0729(15) Uani 1 1 d .
C19 C 0.4899(7) 1.2706(5) -0.0469(3) 0.098(2) Uani 1 1 d .
H19 H 0.4660 1.2898 -0.0799 0.11(2) Uiso 1 1 calc R
C20 C 0.6040(8) 1.2625(7) -0.0359(6) 0.129(3) Uani 1 1 d .
H20 H 0.6556 1.2761 -0.0619 0.15(3) Uiso 1 1 calc R
C21 C 0.6398(9) 1.2353(7) 0.0119(6) 0.137(4) Uani 1 1 d .
H21 H 0.7155 1.2285 0.0187 0.15(3) Uiso 1 1 calc R
C22 C 0.5626(9) 1.2177(5) 0.0508(4) 0.113(3) Uani 1 1 d .
H22 H 0.5872 1.2006 0.0839 0.13(3) Uiso 1 1 calc R
C23 C 0.4520(7) 1.2248(4) 0.0415(2) 0.0828(17) Uani 1 1 d .
H23 H 0.4019 1.2130 0.0683 0.09(2) Uiso 1 1 calc R
C24 C 0.5909(4) 0.7742(4) 0.13521(18) 0.0613(13) Uani 1 1 d .
H24 H 0.5193 0.7462 0.1312 0.055(13) Uiso 1 1 calc R
C25 C 0.6504(5) 0.7568(5) 0.18049(19) 0.0702(14) Uani 1 1 d .
H25 H 0.6177 0.7168 0.2073 0.085(17) Uiso 1 1 calc R
C26 C 0.7573(5) 0.7976(4) 0.1866(2) 0.0666(13) Uani 1 1 d .
H26 H 0.7960 0.7837 0.2171 0.074(14) Uiso 1 1 calc R
C27 C 0.8068(4) 0.8585(4) 0.14793(19) 0.0573(12) Uani 1 1 d .
H27 H 0.8785 0.8859 0.1523 0.070(15) Uiso 1 1 calc R
C28 C 0.7496(3) 0.8791(4) 0.10252(17) 0.0484(10) Uani 1 1 d .
C29 C 0.6419(4) 0.8347(4) 0.09608(17) 0.0502(11) Uani 1 1 d .
N30 N 0.6047(3) 0.8647(3) 0.04721(13) 0.0506(9) Uani 1 1 d .
C31 C 0.6856(4) 0.9304(4) 0.02540(18) 0.0527(11) Uani 1 1 d .
H31 H 0.6797 0.9632 -0.0070 0.043(11) Uiso 1 1 calc R
C32 C 0.7750(4) 0.9414(4) 0.05680(18) 0.0537(11) Uani 1 1 d .
C33 C 0.8816(4) 1.0021(4) 0.0449(2) 0.0624(13) Uani 1 1 d .
H33A H 0.9162 1.0249 0.0771 0.052(12) Uiso 1 1 calc R
H33B H 0.8644 1.0688 0.0254 0.048(11) Uiso 1 1 calc R
C34 C 0.9649(4) 0.9302(4) 0.0138(2) 0.0681(14) Uani 1 1 d .
H34 H 1.0313 0.9757 0.0075 0.075(14) Uiso 1 1 calc R
N35 N 0.9197(3) 0.8990(4) -0.03602(18) 0.0741(12) Uani 1 1 d .
H35 H 0.9255 0.9464 -0.0608 0.086(19) Uiso 1 1 calc R
C36 C 0.8704(5) 0.8037(6) -0.0464(2) 0.0804(16) Uani 1 1 d .
O36 O 0.8148(5) 0.7915(4) -0.08612(19) 0.1191(16) Uani 1 1 d .
C37 C 0.8809(5) 0.7097(4) -0.0084(2) 0.0711(14) Uani 1 1 d .
H37 H 0.8074 0.6945 0.0064 0.077(16) Uiso 1 1 calc R
N38 N 0.9581(3) 0.7332(4) 0.03361(17) 0.0643(10) Uani 1 1 d .
H38 H 0.9784 0.6781 0.0526 0.079(18) Uiso 1 1 calc R
C39 C 0.9999(4) 0.8322(4) 0.0451(2) 0.0597(12) Uani 1 1 d .
O39 O 1.0662(3) 0.8454(3) 0.08221(14) 0.0690(9) Uani 1 1 d .
C40 C 0.9202(6) 0.6060(5) -0.0377(3) 0.0964(19) Uani 1 1 d .
H40A H 0.8684 0.5918 -0.0657 0.10(2) Uiso 1 1 calc R
H40B H 0.9920 0.6221 -0.0531 0.10(2) Uiso 1 1 calc R
C41 C 0.9309(7) 0.5016(6) -0.0059(3) 0.104(2) Uani 1 1 d .
H41 H 0.9906 0.5123 0.0194 0.11(2) Uiso 1 1 calc R
C42 C 0.8220(9) 0.4725(10) 0.0236(5) 0.155(4) Uani 1 1 d .
H42A H 0.8012 0.5340 0.0452 0.22(6) Uiso 1 1 calc R
H42B H 0.8341 0.4078 0.0446 0.28(7) Uiso 1 1 calc R
H42C H 0.7637 0.4579 -0.0008 0.30(9) Uiso 1 1 calc R
C43 C 0.9630(18) 0.4058(9) -0.0415(6) 0.193(5) Uani 1 1 d .
H43A H 1.0321 0.4227 -0.0583 0.11(3) Uiso 1 1 calc R
H43B H 0.9060 0.3955 -0.0671 0.24(8) Uiso 1 1 calc R
H43C H 0.9710 0.3389 -0.0216 0.24(6) Uiso 1 1 calc R
O1W O 0.1026(5) 0.0209(7) 0.1585(2) 0.156(2) Uani 1 1 d .
O2WA O -0.0186(10) 0.3176(9) 0.1312(5) 0.174(5) Uani 0.60 1 d P
O2WB O 0.1794(12) 0.2264(12) 0.1218(6) 0.142(5) Uani 0.40 1 d P
O3W O 0.6240(18) 0.387(2) 0.1590(11) 0.55(2) Uani 1 1 d .

loop_
_atom_site_aniso_label
_atom_site_aniso_U_11
_atom_site_aniso_U_22
_atom_site_aniso_U_33
_atom_site_aniso_U_23
_atom_site_aniso_U_13
_atom_site_aniso_U_12
N1 0.051(2) 0.049(2) 0.077(3) 0.0039(19) 0.019(2) 0.0002(18)
C2 0.049(2) 0.047(2) 0.050(2) 0.000(2) 0.001(2) 0.002(2)
C3 0.037(2) 0.048(2) 0.052(2) -0.0045(19) -0.0018(18) 0.0003(17)
C4 0.052(3) 0.044(2) 0.051(2) 0.001(2) -0.004(2) -0.0013(19)
C5 0.076(3) 0.052(3) 0.074(3) -0.008(2) 0.005(3) 0.005(3)
C6 0.106(5) 0.043(3) 0.092(4) -0.008(3) 0.001(4) 0.011(3)
C7 0.099(5) 0.053(3) 0.087(4) 0.000(3) 0.001(3) -0.016(3)
C8 0.067(3) 0.059(3) 0.071(3) 0.005(2) 0.002(3) -0.015(3)
C9 0.055(3) 0.044(3) 0.056(3) 0.001(2) 0.001(2) -0.007(2)
N10 0.049(2) 0.043(2) 0.060(2) -0.0002(17) 0.0033(18) 0.0059(16)
C11 0.047(3) 0.053(3) 0.056(3) 0.002(2) -0.006(2) -0.002(2)
C12 0.046(3) 0.052(3) 0.056(3) -0.004(2) -0.002(2) 0.001(2)
C13 0.065(3) 0.055(3) 0.059(3) 0.003(2) -0.014(3) -0.009(2)
O13 0.078(2) 0.088(3) 0.055(2) 0.0099(19) -0.0015(18) -0.0007(19)
N14 0.063(3) 0.054(2) 0.075(3) 0.002(2) -0.024(2) 0.002(2)
C15 0.058(3) 0.049(3) 0.094(4) -0.002(3) -0.011(3) 0.003(2)
C16 0.051(3) 0.041(3) 0.085(4) 0.000(2) 0.000(3) 0.000(2)
O16 0.066(2) 0.060(2) 0.099(3) 0.0036(19) 0.015(2) 0.0098(16)
C17 0.109(5) 0.049(3) 0.098(5) 0.002(3) -0.021(4) 0.008(3)
C18 0.101(5) 0.038(3) 0.079(4) -0.011(2) -0.011(3) -0.012(3)
C19 0.129(7) 0.070(4) 0.094(5) -0.011(3) -0.007(5) -0.033(4)
C20 0.102(7) 0.094(6) 0.192(10) -0.025(6) 0.012(8) -0.041(5)
C21 0.115(8) 0.075(5) 0.222(12) -0.008(6) -0.070(9) -0.023(4)
C22 0.140(8) 0.065(4) 0.135(7) 0.004(4) -0.055(7) -0.028(4)
C23 0.116(5) 0.059(3) 0.073(4) 0.000(3) -0.024(4) -0.014(3)
C24 0.057(3) 0.074(3) 0.052(3) 0.007(2) -0.003(2) -0.004(3)
C25 0.079(4) 0.080(4) 0.052(3) 0.017(3) -0.002(3) -0.004(3)
C26 0.078(4) 0.067(3) 0.054(3) 0.004(2) -0.011(3) 0.004(3)
C27 0.056(3) 0.052(3) 0.063(3) -0.007(2) -0.010(2) 0.002(2)
C28 0.043(3) 0.044(2) 0.058(3) -0.001(2) -0.002(2) 0.004(2)
C29 0.048(3) 0.054(3) 0.049(3) 0.001(2) 0.000(2) 0.000(2)
N30 0.043(2) 0.058(2) 0.051(2) 0.0076(18) -0.0022(16) -0.0036(17)
C31 0.046(3) 0.059(3) 0.053(3) 0.008(2) -0.005(2) -0.005(2)
C32 0.045(3) 0.052(2) 0.065(3) 0.010(2) -0.003(2) 0.0006(19)
C33 0.047(3) 0.057(3) 0.082(3) 0.011(3) -0.011(3) -0.012(2)
C34 0.042(3) 0.073(3) 0.089(4) 0.022(3) 0.004(3) -0.010(2)
N35 0.060(3) 0.095(4) 0.067(3) 0.022(3) 0.005(2) 0.005(2)
C36 0.064(4) 0.106(5) 0.072(4) 0.010(3) -0.011(3) 0.004(3)
O36 0.132(4) 0.130(4) 0.094(3) 0.013(3) -0.036(3) 0.005(3)
C37 0.068(4) 0.072(4) 0.073(3) 0.008(3) -0.006(3) -0.011(3)
N38 0.057(2) 0.066(3) 0.069(2) 0.014(2) -0.003(2) 0.000(2)
C39 0.038(2) 0.071(3) 0.070(3) 0.019(3) 0.004(2) 0.000(2)
O39 0.0489(19) 0.075(2) 0.083(2) 0.0145(18) -0.0043(19) -0.0050(16)
C40 0.111(5) 0.083(4) 0.095(4) -0.001(4) -0.011(5) -0.013(4)
C41 0.124(6) 0.079(4) 0.111(5) 0.003(4) -0.026(5) -0.016(4)
C42 0.167(9) 0.118(8) 0.180(9) 0.042(8) -0.018(8) -0.053(7)
C43 0.286(18) 0.087(7) 0.206(11) -0.035(8) 0.007(17) -0.003(8)
O1W 0.122(4) 0.224(7) 0.122(4) -0.022(4) 0.031(4) -0.007(4)
O2WA 0.202(11) 0.117(7) 0.202(11) -0.016(7) 0.063(9) -0.016(7)
O2WB 0.134(11) 0.124(10) 0.169(13) -0.069(10) 0.029(10) -0.004(9)
O3W 0.45(3) 0.66(4) 0.54(3) -0.41(3) 0.17(3) -0.16(3)

loop_
_atom_type_symbol
_atom_type_description
_atom_type_scat_dispersion_real
_atom_type_scat_dispersion_imag
_atom_type_scat_source
C C 0.0033 0.0016 'International Tables Vol C Tables 4.2.6.8 and 6.1.1.4'
H H 0.0000 0.0000 'International Tables Vol C Tables 4.2.6.8 and 6.1.1.4'
N N 0.0061 0.0033 'International Tables Vol C Tables 4.2.6.8 and 6.1.1.4'
O O 0.0106 0.0060 'International Tables Vol C Tables 4.2.6.8 and 6.1.1.4'

loop_
_geom_angle_atom_site_label_1
_geom_angle_atom_site_label_2
_geom_angle_atom_site_label_3
_geom_angle
C9 N1 C2 111.4(3)
N1 C2 N10 114.2(3)
N1 C2 C3 104.6(3)
N10 C2 C3 104.7(3)
N30 C3 C4 114.4(3)
N30 C3 C12 111.9(3)
C4 C3 C12 110.8(3)
N30 C3 C2 113.2(3)
C4 C3 C2 102.8(3)
C12 C3 C2 102.7(3)
C5 C4 C9 121.4(4)
C5 C4 C3 129.3(4)
C9 C4 C3 109.2(4)
C4 C5 C6 118.4(5)
C7 C6 C5 120.0(5)
C8 C7 C6 122.3(5)
C7 C8 C9 118.1(5)
N1 C9 C4 111.6(4)
N1 C9 C8 128.6(4)
C4 C9 C8 119.8(4)
C16 N10 C2 122.8(4)
C16 N10 C11 124.5(4)
C2 N10 C11 112.1(3)
N10 C11 C12 102.1(3)
N10 C11 C13 111.9(4)
C12 C11 C13 115.2(4)
C11 C12 C3 105.0(4)
O13 C13 N14 124.3(5)
O13 C13 C11 120.2(5)
N14 C13 C11 115.5(5)
C13 N14 C15 126.1(4)
N14 C15 C16 111.9(4)
N14 C15 C17 113.0(5)
C16 C15 C17 109.7(4)
O16 C16 N10 122.6(5)
O16 C16 C15 120.7(4)
N10 C16 C15 116.7(5)
C18 C17 C15 112.5(4)
C23 C18 C19 118.3(7)
C23 C18 C17 122.3(6)
C19 C18 C17 119.2(6)
C18 C19 C20 119.3(8)
C21 C20 C19 120.9(10)
C20 C21 C22 119.3(9)
C23 C22 C21 121.2(8)
C22 C23 C18 120.9(8)
C25 C24 C29 117.8(5)
C26 C25 C24 121.4(5)
C27 C26 C25 120.4(5)
C26 C27 C28 119.9(5)
C27 C28 C29 119.3(4)
C27 C28 C32 133.5(4)
C29 C28 C32 107.2(4)
C24 C29 N30 131.1(4)
C24 C29 C28 121.1(4)
N30 C29 C28 107.7(4)
C31 N30 C29 107.2(3)
C31 N30 C3 127.7(4)
C29 N30 C3 124.9(3)
C32 C31 N30 111.8(4)
C31 C32 C28 106.0(4)
C31 C32 C33 126.9(4)
C28 C32 C33 127.1(4)
C32 C33 C34 112.7(4)
N35 C34 C39 112.7(5)
N35 C34 C33 111.4(4)
C39 C34 C33 109.9(4)
C36 N35 C34 125.2(5)
O36 C36 N35 121.1(6)
O36 C36 C37 120.1(6)
N35 C36 C37 118.8(5)
N38 C37 C36 113.3(5)
N38 C37 C40 109.3(5)
C36 C37 C40 108.2(5)
C39 N38 C37 125.7(4)
O39 C39 N38 121.6(4)
O39 C39 C34 119.7(5)
N38 C39 C34 118.7(5)
C41 C40 C37 115.7(6)
C40 C41 C43 108.7(8)
C40 C41 C42 112.6(7)
C43 C41 C42 109.9(10)

loop_
_geom_bond_atom_site_label_1
_geom_bond_atom_site_label_2
_geom_bond_distance
N1 C9 1.369(6)
N1 C2 1.446(6)
C2 N10 1.449(5)
C2 C3 1.577(6)
C3 N30 1.456(5)
C3 C4 1.504(6)
C3 C12 1.558(6)
C4 C5 1.374(6)
C4 C9 1.384(6)
C5 C6 1.389(8)
C6 C7 1.369(8)
C7 C8 1.366(8)
C8 C9 1.398(6)
N10 C16 1.332(6)
N10 C11 1.456(6)
C11 C12 1.505(6)
C11 C13 1.512(7)
C13 O13 1.229(6)
C13 N14 1.335(7)
N14 C15 1.436(7)
C15 C16 1.504(8)
C15 C17 1.567(7)
C16 O16 1.235(6)
C17 C18 1.474(9)
C18 C23 1.388(8)
C18 C19 1.402(9)
C19 C20 1.403(12)
C20 C21 1.350(13)
C21 C22 1.385(14)
C22 C23 1.353(10)
C24 C25 1.388(7)
C24 C29 1.389(7)
C25 C26 1.385(7)
C26 C27 1.376(7)
C27 C28 1.384(7)
C28 C29 1.410(6)
C28 C32 1.433(6)
C29 N30 1.390(6)
N30 C31 1.374(5)
C31 C32 1.354(6)
C32 C33 1.506(6)
C33 C34 1.550(7)
C34 N35 1.449(7)
C34 C39 1.490(7)
N35 C36 1.318(8)
C36 O36 1.234(7)
C36 C37 1.503(8)
C37 N38 1.457(7)
C37 C40 1.534(9)
N38 C39 1.326(6)
C39 O39 1.257(6)
C40 C41 1.506(9)
C41 C43 1.524(13)
C41 C42 1.554(13)

loop_
_geom_torsion_atom_site_label_1
_geom_torsion_atom_site_label_2
_geom_torsion_atom_site_label_3
_geom_torsion_atom_site_label_4
_geom_torsion
C9 N1 C2 N10 114.8(4)
C9 N1 C2 C3 0.9(5)
N1 C2 C3 N30 -128.0(4)
N10 C2 C3 N30 111.6(4)
N1 C2 C3 C4 -4.0(4)
N10 C2 C3 C4 -124.5(3)
N1 C2 C3 C12 111.1(4)
N10 C2 C3 C12 -9.4(4)
N30 C3 C4 C5 -54.2(6)
C12 C3 C4 C5 73.4(6)
C2 C3 C4 C5 -177.4(5)
N30 C3 C4 C9 129.1(4)
C12 C3 C4 C9 -103.2(4)
C2 C3 C4 C9 5.9(4)
C9 C4 C5 C6 -0.9(7)
C3 C4 C5 C6 -177.2(4)
C4 C5 C6 C7 2.4(8)
C5 C6 C7 C8 -2.5(9)
C6 C7 C8 C9 1.0(8)
C2 N1 C9 C4 3.0(5)
C2 N1 C9 C8 -179.5(4)
C5 C4 C9 N1 177.2(4)
C3 C4 C9 N1 -5.8(5)
C5 C4 C9 C8 -0.5(7)
C3 C4 C9 C8 176.4(4)
C7 C8 C9 N1 -176.9(5)
C7 C8 C9 C4 0.5(7)
N1 C2 N10 C16 60.6(5)
C3 C2 N10 C16 174.4(4)
N1 C2 N10 C11 -127.8(4)
C3 C2 N10 C11 -14.0(4)
C16 N10 C11 C12 -156.5(4)
C2 N10 C11 C12 32.1(4)
C16 N10 C11 C13 -32.8(6)
C2 N10 C11 C13 155.8(4)
N10 C11 C12 C3 -36.4(4)
C13 C11 C12 C3 -157.9(4)
N30 C3 C12 C11 -93.4(4)
C4 C3 C12 C11 137.6(4)
C2 C3 C12 C11 28.4(4)
N10 C11 C13 O13 -154.0(4)
C12 C11 C13 O13 -38.0(6)
N10 C11 C13 N14 26.2(6)
C12 C11 C13 N14 142.2(4)
O13 C13 N14 C15 -175.2(5)
C11 C13 N14 C15 4.6(7)
C13 N14 C15 C16 -30.6(6)
C13 N14 C15 C17 93.8(6)
C2 N10 C16 O16 -1.2(7)
C11 N10 C16 O16 -171.7(4)
C2 N10 C16 C15 177.3(4)
C11 N10 C16 C15 6.8(6)
N14 C15 C16 O16 -157.4(4)
C17 C15 C16 O16 76.3(6)
N14 C15 C16 N10 24.0(6)
C17 C15 C16 N10 -102.2(5)
N14 C15 C17 C18 -69.8(6)
C16 C15 C17 C18 55.8(7)
C15 C17 C18 C23 -80.6(7)
C15 C17 C18 C19 94.9(6)
C23 C18 C19 C20 2.1(8)
C17 C18 C19 C20 -173.7(6)
C18 C19 C20 C21 -0.3(11)
C19 C20 C21 C22 -1.5(12)
C20 C21 C22 C23 1.5(11)
C21 C22 C23 C18 0.4(9)
C19 C18 C23 C22 -2.1(8)
C17 C18 C23 C22 173.5(5)
C29 C24 C25 C26 -0.4(8)
C24 C25 C26 C27 1.1(8)
C25 C26 C27 C28 -0.1(7)
C26 C27 C28 C29 -1.5(7)
C26 C27 C28 C32 177.3(5)
C25 C24 C29 N30 179.6(5)
C25 C24 C29 C28 -1.3(7)
C27 C28 C29 C24 2.3(7)
C32 C28 C29 C24 -176.8(4)
C27 C28 C29 N30 -178.4(4)
C32 C28 C29 N30 2.4(5)
C24 C29 N30 C31 176.4(5)
C28 C29 N30 C31 -2.8(5)
C24 C29 N30 C3 2.2(7)
C28 C29 N30 C3 -176.9(4)
C4 C3 N30 C31 142.9(4)
C12 C3 N30 C31 15.9(6)
C2 C3 N30 C31 -99.7(5)
C4 C3 N30 C29 -44.1(5)
C12 C3 N30 C29 -171.2(4)
C2 C3 N30 C29 73.3(5)
C29 N30 C31 C32 2.1(5)
C3 N30 C31 C32 176.1(4)
N30 C31 C32 C28 -0.6(5)
N30 C31 C32 C33 176.8(4)
C27 C28 C32 C31 179.9(5)
C29 C28 C32 C31 -1.2(5)
C27 C28 C32 C33 2.5(8)
C29 C28 C32 C33 -178.5(4)
C31 C32 C33 C34 -83.4(6)
C28 C32 C33 C34 93.4(6)
C32 C33 C34 N35 61.9(5)
C32 C33 C34 C39 -63.6(5)
C39 C34 N35 C36 27.2(7)
C33 C34 N35 C36 -96.8(6)
C34 N35 C36 O36 165.4(5)
C34 N35 C36 C37 -13.5(8)
O36 C36 C37 N38 174.0(5)
N35 C36 C37 N38 -7.1(8)
O36 C36 C37 C40 52.6(7)
N35 C36 C37 C40 -128.5(6)
C36 C37 N38 C39 13.1(7)
C40 C37 N38 C39 133.9(5)
C37 N38 C39 O39 179.9(5)
C37 N38 C39 C34 1.2(7)
N35 C34 C39 O39 161.2(4)
C33 C34 C39 O39 -74.0(5)
N35 C34 C39 N38 -20.1(6)
C33 C34 C39 N38 104.7(5)
N38 C37 C40 C41 58.6(7)
C36 C37 C40 C41 -177.5(6)
C37 C40 C41 C43 176.3(10)
C37 C40 C41 C42 54.3(9)
